data_7116970
loop_
_publ_author_name
'Ruth Dorel'
'Carlos Manzano'
'Maricarmen Grisoli'
'We-Hyo Soe'
'Christian Joachim'
'Antonio M. Echavarren'

_publ_section_title
;
 Tetrabenzocircumpyrene: a nanographene fragment with an embedded
 peripentacene core
;
_journal_name_full Chem.Commun.
_journal_page_first 6932
_journal_paper_doi 10.1039/C5cc00693G
_journal_volume 51
_journal_year 2015
_chemical_formula_sum 'C66.15 H56.83 Cl0.45'
_chemical_formula_weight 867.69
_chemical_name_systematic
;
 ?
;
_space_group_IT_number 14
_space_group_name_Hall '-P 2ybc'
_symmetry_cell_setting monoclinic
_symmetry_space_group_name_Hall '-P 2ybc'
_symmetry_space_group_name_H-M 'P 1 21/c 1'
_atom_sites_solution_hydrogens mixed
_audit_creation_method SHELXL-2014
_audit_update_record
;
2014-11-24 deposited with the CCDC.
2015-03-20 downloaded from the CCDC.
;
_cell_angle_alpha 90
_cell_angle_beta 101.625(2)
_cell_angle_gamma 90
_cell_formula_units_Z 4
_cell_length_a 9.3755(6)
_cell_length_b 26.1158(14)
_cell_length_c 20.0039(14)
_cell_measurement_reflns_used 6501
_cell_measurement_temperature 100(2)
_cell_measurement_theta_max 24.95
_cell_measurement_theta_min 2.35
_cell_volume 4797.5(5)
_computing_cell_refinement 'Bruker APEX2 v2011.4-0'
_computing_data_collection 'Bruker APEX2 v2011.4-0'
_computing_data_reduction 'Bruker SAINT V7.60A'
_computing_molecular_graphics 'Bruker SHELXTL'
_computing_publication_material 'Bruker SHELXTL'
_computing_structure_refinement 'SHELXL-2014 (Sheldrick, 2014)'
_computing_structure_solution Sir2011
_diffrn_ambient_temperature 100(2)
_diffrn_detector_area_resol_mean 512
_diffrn_detector_type '4K CCD area detector APEX II'
_diffrn_measured_fraction_theta_full 0.971
_diffrn_measured_fraction_theta_max 0.979
_diffrn_measurement_device_type 'Kappa 4-axis goniometer bruker-nonius'
_diffrn_measurement_method
;
 Fullsphere data collection, phi and omega scans
;
_diffrn_measurement_specimen_support 'magnetic support with MicroMount'
_diffrn_radiation_monochromator 'Multilayer Montel 200 mirrors'
_diffrn_radiation_type MoK\a
_diffrn_radiation_wavelength 0.71073
_diffrn_reflns_av_R_equivalents 0.0418
_diffrn_reflns_av_unetI/netI 0.0589
_diffrn_reflns_Laue_measured_fraction_full 0.971
_diffrn_reflns_Laue_measured_fraction_max 0.979
_diffrn_reflns_limit_h_max 7
_diffrn_reflns_limit_h_min -11
_diffrn_reflns_limit_k_max 27
_diffrn_reflns_limit_k_min -27
_diffrn_reflns_limit_l_max 22
_diffrn_reflns_limit_l_min -23
_diffrn_reflns_number 22882
_diffrn_reflns_point_group_measured_fraction_full 0.971
_diffrn_reflns_point_group_measured_fraction_max 0.979
_diffrn_reflns_theta_full 25.242
_diffrn_reflns_theta_max 25.042
_diffrn_reflns_theta_min 1.874
_diffrn_source 'Rotating anode X-ray tube'
_diffrn_source_current 70
_diffrn_source_power 50
_diffrn_source_size '0.3 mm x 0.3 mm fine focus'
_diffrn_source_type 'Bruker-Nonius FR 591'
_exptl_absorpt_coefficient_mu 0.092
_exptl_absorpt_correction_T_max 1.000
_exptl_absorpt_correction_T_min 0.887
_exptl_absorpt_correction_type empirical
_exptl_absorpt_process_details
; 
 SADABS Version 2008/1 Bruker-Nonius
 Blessing, Acta Cryst. (1995) A51 33-38
;
_exptl_crystal_colour yellow
_exptl_crystal_density_diffrn 1.201
_exptl_crystal_description neddle
_exptl_crystal_F_000 1846
_exptl_crystal_size_max 0.04
_exptl_crystal_size_mid 0.005
_exptl_crystal_size_min 0.005
_refine_diff_density_max 0.665
_refine_diff_density_min -0.531
_refine_diff_density_rms 0.062
_refine_ls_extinction_coef .
_refine_ls_extinction_method none
_refine_ls_goodness_of_fit_ref 1.056
_refine_ls_hydrogen_treatment constr
_refine_ls_matrix_type full
_refine_ls_number_parameters 1015
_refine_ls_number_reflns 7790
_refine_ls_number_restraints 1192
_refine_ls_restrained_S_all 1.023
_refine_ls_R_factor_all 0.1286
_refine_ls_R_factor_gt 0.0769
_refine_ls_shift/su_max 0.002
_refine_ls_shift/su_mean 0.000
_refine_ls_structure_factor_coef Fsqd
_refine_ls_weighting_details 'w=1/[\s^2^(Fo^2^)+(0.1187P)^2^+6.0171P] where P=(Fo^2^+2Fc^2^)/3'
_refine_ls_weighting_scheme calc
_refine_ls_wR_factor_gt 0.2148
_refine_ls_wR_factor_ref 0.2486
_reflns_Friedel_coverage 0.000
_reflns_Friedel_fraction_full .
_reflns_Friedel_fraction_max .
_reflns_number_gt 4885
_reflns_number_total 7790
_reflns_threshold_expression 'I > 2\s(I)'
_cod_data_source_file c5cc00693g2.cif
_cod_data_source_block RD470_0m
_cod_original_sg_symbol_H-M P2(1)/c
_cod_database_code 7116970
_shelx_space_group_comment
;
The symmetry employed for this shelxl refinement is uniquely defined
by the following loop, which should always be used as a source of
symmetry information in preference to the above space-group names.
They are only intended as comments.
;
_shelx_estimated_absorpt_t_min 0.996
_shelx_estimated_absorpt_t_max 1.000
_shelxl_version_number 2014-3

loop_
_space_group_symop_operation_xyz
'x, y, z'
'-x, y+1/2, -z+1/2'
'-x, -y, -z'
'x, -y-1/2, z-1/2'

loop_
_atom_site_label
_atom_site_type_symbol
_atom_site_fract_x
_atom_site_fract_y
_atom_site_fract_z
_atom_site_U_iso_or_equiv
_atom_site_adp_type
_atom_site_occupancy
_atom_site_site_symmetry_order
_atom_site_calc_flag
_atom_site_refinement_flags_posn
_atom_site_refinement_flags_adp
_atom_site_refinement_flags_occupancy
_atom_site_disorder_assembly
_atom_site_disorder_group
C1 C 0.4350(4) 0.60348(14) 0.54206(17) 0.0313(8) Uani 1 1 d D . . . .
C2 C 0.5511(4) 0.63685(14) 0.53587(19) 0.0311(8) Uani 1 1 d . . . . .
C3 C 0.6527(4) 0.65416(14) 0.5938(2) 0.0364(9) Uani 1 1 d . . . . .
H3 H 0.6307 0.6496 0.6378 0.044 Uiso 1 1 calc R U . . .
C4 C 0.7826(4) 0.67743(14) 0.5890(2) 0.0351(9) Uani 1 1 d . . . . .
C5 C 0.8909(4) 0.69131(15) 0.65042(19) 0.0361(9) Uani 1 1 d . . . . .
C6 C 0.8684(4) 0.68067(18) 0.7161(2) 0.0495(11) Uani 1 1 d . . . . .
H6 H 0.7814 0.6637 0.7210 0.059 Uiso 1 1 calc R U . . .
C7 C 0.9680(5) 0.6939(2) 0.7740(2) 0.0584(13) Uani 1 1 d . . . . .
H7 H 0.9491 0.6867 0.8179 0.070 Uiso 1 1 calc R U . . .
C8 C 1.0960(5) 0.71779(19) 0.7673(2) 0.0582(13) Uani 1 1 d . . . . .
H8 H 1.1660 0.7269 0.8068 0.070 Uiso 1 1 calc R U . . .
C9 C 1.1221(4) 0.72825(18) 0.7038(2) 0.0526(12) Uani 1 1 d . . . . .
H9 H 1.2107 0.7446 0.7001 0.063 Uiso 1 1 calc R U . . .
C10 C 1.0213(4) 0.71546(15) 0.6436(2) 0.0387(9) Uani 1 1 d . . . . .
C11 C 1.0557(4) 0.72314(14) 0.5756(2) 0.0374(9) Uani 1 1 d . . . . .
C12 C 1.1886(4) 0.74435(18) 0.5687(2) 0.0521(11) Uani 1 1 d . . . . .
H12 H 1.2534 0.7572 0.6078 0.062 Uiso 1 1 calc R U . . .
C13 C 1.2270(5) 0.7469(2) 0.5056(2) 0.0649(14) Uani 1 1 d . . . . .
H13 H 1.3180 0.7613 0.5017 0.078 Uiso 1 1 calc R U . . .
C14 C 1.1338(5) 0.7286(2) 0.4479(2) 0.0605(13) Uani 1 1 d . . . . .
H14 H 1.1617 0.7295 0.4048 0.073 Uiso 1 1 calc R U . . .
C15 C 1.0007(4) 0.70917(17) 0.4536(2) 0.0473(11) Uani 1 1 d . . . . .
H15 H 0.9365 0.6971 0.4138 0.057 Uiso 1 1 calc R U . . .
C16 C 0.9566(4) 0.70664(14) 0.5168(2) 0.0359(9) Uani 1 1 d . . . . .
C17 C 0.8141(4) 0.68600(14) 0.52287(19) 0.0351(9) Uani 1 1 d . . . . .
C18 C 0.7080(4) 0.67381(14) 0.4659(2) 0.0368(9) Uani 1 1 d . . . . .
H18 H 0.7262 0.6819 0.4220 0.044 Uiso 1 1 calc R U . . .
C19 C 0.5746(4) 0.64999(14) 0.46979(19) 0.0327(9) Uani 1 1 d . . . . .
C20 C 0.4653(4) 0.63862(14) 0.41105(18) 0.0330(9) Uani 1 1 d D . . . .
C21 C 0.3436(4) 0.61036(14) 0.41835(19) 0.0336(9) Uani 1 1 d . . . . .
C22 C 0.2052(4) 0.60742(16) 0.36692(19) 0.0388(9) Uani 1 1 d . . . . .
C23 C 0.1659(4) 0.64425(18) 0.3154(2) 0.0503(11) Uani 1 1 d . . . . .
H23 H 0.2362 0.6688 0.3084 0.060 Uiso 1 1 calc R U . . .
C24 C 0.0297(5) 0.6460(2) 0.2748(2) 0.0652(15) Uani 1 1 d . . . . .
H24 H 0.0077 0.6712 0.2399 0.078 Uiso 1 1 calc R U . . .
C25 C -0.0755(5) 0.6115(2) 0.2841(2) 0.0684(15) Uani 1 1 d . . . . .
H25 H -0.1706 0.6132 0.2566 0.082 Uiso 1 1 calc R U . . .
C26 C -0.0412(4) 0.57450(19) 0.3337(2) 0.0512(12) Uani 1 1 d . . . . .
H26 H -0.1135 0.5505 0.3400 0.061 Uiso 1 1 calc R U . . .
C27 C 0.0982(4) 0.57153(16) 0.37524(19) 0.0379(9) Uani 1 1 d . . . . .
C28 C 0.1354(4) 0.53110(15) 0.42728(18) 0.0335(9) Uani 1 1 d . . . . .
C29 C 0.0579(4) 0.48484(15) 0.4226(2) 0.0386(10) Uani 1 1 d . . . . .
H29 H -0.0224 0.4796 0.3859 0.046 Uiso 1 1 calc R U . . .
C30 C 0.0972(4) 0.44694(15) 0.4707(2) 0.0397(10) Uani 1 1 d . . . . .
H30 H 0.0427 0.4161 0.4677 0.048 Uiso 1 1 calc R U . . .
C31 C 0.2163(4) 0.45395(15) 0.5237(2) 0.0381(9) Uani 1 1 d . . . . .
H31 H 0.2444 0.4277 0.5565 0.046 Uiso 1 1 calc R U . . .
C32 C 0.2939(4) 0.49924(14) 0.52855(19) 0.0336(9) Uani 1 1 d . . . . .
H32 H 0.3760 0.5036 0.5646 0.040 Uiso 1 1 calc R U . . .
C33 C 0.2538(4) 0.53907(14) 0.48113(18) 0.0313(8) Uani 1 1 d . . . . .
C34 C 0.3433(4) 0.58535(14) 0.48262(18) 0.0308(8) Uani 1 1 d . . . . .
C35 C 0.398(4) 0.5932(12) 0.6108(10) 0.030(3) Uani 0.65 1 d D U P A 1
C36 C 0.267(3) 0.6097(9) 0.6177(8) 0.030(3) Uani 0.65 1 d . U P A 1
H36 H 0.2055 0.6266 0.5808 0.036 Uiso 0.65 1 calc R U P A 1
C37 C 0.2203(18) 0.6023(4) 0.6795(7) 0.032(2) Uani 0.65 1 d . U P A 1
H37 H 0.1285 0.6155 0.6842 0.039 Uiso 0.65 1 calc R U P A 1
C38 C 0.3046(14) 0.5764(4) 0.7334(5) 0.039(2) Uani 0.65 1 d D U P A 1
C39 C 0.444(2) 0.5573(5) 0.7246(9) 0.038(2) Uani 0.65 1 d . U P A 1
C40 C 0.5419(15) 0.5311(4) 0.7777(7) 0.045(2) Uani 0.65 1 d . U P A 1
H40 H 0.5135 0.5257 0.8201 0.053 Uiso 0.65 1 calc R U P A 1
C41 C 0.6761(14) 0.5135(4) 0.7695(8) 0.050(3) Uani 0.65 1 d . U P A 1
H41 H 0.7381 0.4960 0.8058 0.060 Uiso 0.65 1 calc R U P A 1
C42 C 0.721(2) 0.5217(5) 0.7070(10) 0.047(3) Uani 0.65 1 d . U P A 1
H42 H 0.8136 0.5103 0.7010 0.056 Uiso 0.65 1 calc R U P A 1
C43 C 0.629(4) 0.5462(9) 0.6554(15) 0.040(3) Uani 0.65 1 d . U P A 1
H43 H 0.6594 0.5504 0.6131 0.048 Uiso 0.65 1 calc R U P A 1
C44 C 0.491(2) 0.5658(7) 0.6612(8) 0.033(3) Uani 0.65 1 d . U P A 1
C45 C 0.2488(9) 0.5676(3) 0.7989(4) 0.0460(18) Uani 0.65 1 d D U P A 1
H45A H 0.1742 0.5938 0.8025 0.055 Uiso 0.65 1 calc R U P A 1
H45B H 0.3303 0.5720 0.8385 0.055 Uiso 0.65 1 calc R U P A 1
C46 C 0.1824(8) 0.5142(3) 0.8017(3) 0.0530(16) Uani 0.65 1 d D U P A 1
H46A H 0.1125 0.5081 0.7583 0.064 Uiso 0.65 1 d R U P A 1
H46B H 0.2611 0.4885 0.8049 0.064 Uiso 0.65 1 d R U P A 1
C47 C 0.0962(11) 0.5060(4) 0.8579(5) 0.047(3) Uani 0.4 1 d D U P B 3
H47A H 0.0241 0.5337 0.8580 0.057 Uiso 0.4 1 d R U P B 3
H47B H 0.1679 0.5079 0.9016 0.057 Uiso 0.4 1 d R U P B 3
C48 C 0.0233(10) 0.4516(3) 0.8552(5) 0.047(2) Uani 0.4 1 d D U P B 3
H48A H -0.0476 0.4497 0.8112 0.057 Uiso 0.4 1 d R U P B 3
H48B H 0.0957 0.4240 0.8553 0.057 Uiso 0.4 1 d R U P B 3
C49 C -0.0552(10) 0.4424(4) 0.9123(5) 0.053(2) Uani 0.4 1 d D U P B 3
H49A H -0.1101 0.4737 0.9193 0.063 Uiso 0.4 1 d R U P B 3
H49B H 0.0172 0.4360 0.9548 0.063 Uiso 0.4 1 d R U P B 3
C50 C -0.1592(19) 0.3957(5) 0.9001(9) 0.053(4) Uani 0.4 1 d D U P B 3
H50A H -0.2233 0.3996 0.8552 0.080 Uiso 0.4 1 d R U P B 3
H50B H -0.2180 0.3947 0.9354 0.080 Uiso 0.4 1 d R U P B 3
H50C H -0.1040 0.3637 0.9012 0.080 Uiso 0.4 1 d R U P B 3
C47" C 0.1332(16) 0.5002(8) 0.8679(5) 0.053(3) Uani 0.25 1 d D U P A 1
H47E H 0.0271 0.5047 0.8645 0.064 Uiso 0.25 1 d R U P A 1
H47F H 0.1549 0.4632 0.8733 0.064 Uiso 0.25 1 d R U P A 1
C48" C 0.2222(15) 0.5247(7) 0.9315(5) 0.056(3) Uani 0.25 1 d D U P A 1
H48E H 0.2360 0.5606 0.9185 0.067 Uiso 0.25 1 d R U P A 1
H48F H 0.1608 0.5245 0.9663 0.067 Uiso 0.25 1 d R U P A 1
C49" C 0.3662(15) 0.4975(7) 0.9570(7) 0.063(4) Uani 0.25 1 d D U P A 1
H49E H 0.4304 0.5004 0.9235 0.076 Uiso 0.25 1 d R U P A 1
H49F H 0.3529 0.4607 0.9660 0.076 Uiso 0.25 1 d R U P A 1
C50" C 0.4416(17) 0.5210(8) 1.0265(7) 0.069(4) Uani 0.25 1 d D U P A 1
H50H H 0.4237 0.5580 1.0218 0.103 Uiso 0.25 1 d R U P A 1
H50I H 0.5468 0.5146 1.0361 0.103 Uiso 0.25 1 d R U P A 1
H50J H 0.3995 0.5078 1.0640 0.103 Uiso 0.25 1 d R U P A 1
C35' C 0.401(9) 0.589(2) 0.610(2) 0.033(4) Uani 0.35 1 d D U P A 2
C36' C 0.266(5) 0.6072(19) 0.6281(17) 0.036(4) Uani 0.35 1 d . U P A 2
H36' H 0.2072 0.6306 0.5980 0.043 Uiso 0.35 1 calc R U P A 2
C37' C 0.218(4) 0.5916(10) 0.6879(15) 0.040(4) Uani 0.35 1 d . U P A 2
H37' H 0.1244 0.6022 0.6941 0.047 Uiso 0.35 1 calc R U P A 2
C38' C 0.299(3) 0.5623(8) 0.7358(11) 0.044(3) Uani 0.35 1 d D U P A 2
C39' C 0.437(4) 0.5467(10) 0.7283(17) 0.036(3) Uani 0.35 1 d . U P A 2
C40' C 0.524(3) 0.5163(7) 0.7779(14) 0.037(3) Uani 0.35 1 d . U P A 2
H40' H 0.4902 0.5077 0.8181 0.044 Uiso 0.35 1 calc R U P A 2
C41' C 0.653(3) 0.4993(7) 0.7706(13) 0.036(3) Uani 0.35 1 d . U P A 2
H41' H 0.7104 0.4796 0.8059 0.043 Uiso 0.35 1 calc R U P A 2
C42' C 0.706(3) 0.5106(9) 0.7090(16) 0.029(4) Uani 0.35 1 d . U P A 2
H42' H 0.7979 0.4977 0.7040 0.035 Uiso 0.35 1 calc R U P A 2
C43' C 0.625(6) 0.5394(15) 0.658(3) 0.028(4) Uani 0.35 1 d . U P A 2
H43' H 0.6581 0.5461 0.6170 0.034 Uiso 0.35 1 calc R U P A 2
C44' C 0.491(5) 0.5592(14) 0.6692(17) 0.032(4) Uani 0.35 1 d . U P A 2
C45' C 0.230(2) 0.5447(7) 0.7943(6) 0.051(3) Uani 0.35 1 d D U P A 2
H45C H 0.2612 0.5090 0.8062 0.062 Uiso 0.35 1 calc R U P A 2
H45D H 0.1232 0.5446 0.7787 0.062 Uiso 0.35 1 calc R U P A 2
C46' C 0.2691(14) 0.5778(5) 0.8587(5) 0.058(3) Uani 0.35 1 d D U P A 2
H46C H 0.2371 0.6134 0.8474 0.070 Uiso 0.35 1 calc R U P A 2
H46D H 0.3761 0.5781 0.8747 0.070 Uiso 0.35 1 calc R U P A 2
C47' C 0.1972(17) 0.5581(5) 0.9164(5) 0.066(3) Uani 0.35 1 d D U P A 2
H47C H 0.0924 0.5518 0.8982 0.079 Uiso 0.35 1 calc R U P A 2
H47D H 0.2424 0.5251 0.9336 0.079 Uiso 0.35 1 calc R U P A 2
C48' C 0.2138(19) 0.5965(5) 0.9757(5) 0.077(3) Uani 0.35 1 d D U P A 2
H48C H 0.1530 0.6272 0.9617 0.093 Uiso 0.35 1 calc R U P A 2
H48D H 0.3166 0.6075 0.9896 0.093 Uiso 0.35 1 calc R U P A 2
C49' C 0.1617(16) 0.5680(6) 1.0379(5) 0.078(4) Uani 0.35 1 d D U P A 2
H49C H 0.1332 0.5930 1.0700 0.094 Uiso 0.35 1 calc R U P A 2
H49D H 0.0788 0.5448 1.0211 0.094 Uiso 0.35 1 calc R U P A 2
C50' C 0.300(2) 0.5373(9) 1.0724(11) 0.147(8) Uani 0.35 1 d D U P A 2
H50D H 0.3764 0.5414 1.0456 0.221 Uiso 0.35 1 calc R U P A 2
H50E H 0.2757 0.5009 1.0744 0.221 Uiso 0.35 1 calc R U P A 2
H50F H 0.3359 0.5503 1.1187 0.221 Uiso 0.35 1 calc R U P A 2
C51 C 0.493(3) 0.6479(5) 0.3399(6) 0.034(3) Uani 0.6 1 d D U P C 1
C52 C 0.5078(18) 0.6076(4) 0.2956(8) 0.035(2) Uani 0.6 1 d . U P C 1
H52 H 0.5087 0.5736 0.3126 0.042 Uiso 0.6 1 calc R U P C 1
C53 C 0.5217(12) 0.6146(4) 0.2279(5) 0.041(2) Uani 0.6 1 d . U P C 1
H53 H 0.5268 0.5857 0.1998 0.049 Uiso 0.6 1 calc R U P C 1
C54 C 0.5280(9) 0.6631(4) 0.2017(4) 0.0411(18) Uani 0.6 1 d D U P C 1
C55 C 0.5202(9) 0.7068(4) 0.2444(5) 0.0357(18) Uani 0.6 1 d . U P C 1
C56 C 0.5224(9) 0.7576(4) 0.2196(4) 0.0432(18) Uani 0.6 1 d . U P C 1
H56 H 0.5355 0.7634 0.1743 0.052 Uiso 0.6 1 calc R U P C 1
C57 C 0.5061(10) 0.7977(5) 0.2595(5) 0.044(2) Uani 0.6 1 d . U P C 1
H57 H 0.5113 0.8314 0.2424 0.053 Uiso 0.6 1 calc R U P C 1
C58 C 0.4819(10) 0.7909(4) 0.3247(5) 0.046(2) Uani 0.6 1 d . U P C 1
H58 H 0.4670 0.8198 0.3514 0.055 Uiso 0.6 1 calc R U P C 1
C59 C 0.4795(13) 0.7419(5) 0.3512(5) 0.040(2) Uani 0.6 1 d . U P C 1
H59 H 0.4635 0.7374 0.3962 0.048 Uiso 0.6 1 calc R U P C 1
C60 C 0.5004(14) 0.6990(4) 0.3122(5) 0.035(2) Uani 0.6 1 d . U P C 1
C61 C 0.5502(9) 0.6698(4) 0.1280(4) 0.055(2) Uani 0.6 1 d D U P C 1
H61A H 0.5123 0.6392 0.1010 0.066 Uiso 0.6 1 calc R U P C 1
H61B H 0.4937 0.6998 0.1072 0.066 Uiso 0.6 1 calc R U P C 1
C62 C 0.7109(9) 0.6773(4) 0.1248(4) 0.057(2) Uani 0.6 1 d D U P C 1
H62A H 0.7497 0.7078 0.1519 0.068 Uiso 0.6 1 calc R U P C 1
H62B H 0.7678 0.6471 0.1447 0.068 Uiso 0.6 1 calc R U P C 1
C63 C 0.7263(14) 0.6843(4) 0.0512(4) 0.060(3) Uani 0.6 1 d D U P C 1
H63A H 0.8195 0.7024 0.0520 0.072 Uiso 0.6 1 calc R U P C 1
H63B H 0.6475 0.7076 0.0291 0.072 Uiso 0.6 1 calc R U P C 1
C64 C 0.723(2) 0.6376(5) 0.0047(6) 0.053(2) Uani 0.6 1 d D U P C 1
H64A H 0.6214 0.6274 -0.0141 0.064 Uiso 0.6 1 calc R U P C 1
H64B H 0.7741 0.6084 0.0308 0.064 Uiso 0.6 1 calc R U P C 1
C65 C 0.8003(13) 0.6528(6) -0.0533(6) 0.055(3) Uani 0.6 1 d D U P C 1
H65A H 0.7597 0.6848 -0.0760 0.066 Uiso 0.6 1 calc R U P C 1
H65B H 0.9065 0.6568 -0.0367 0.066 Uiso 0.6 1 calc R U P C 1
C66 C 0.7653(11) 0.6065(5) -0.1008(7) 0.067(3) Uani 0.6 1 d D U P C 1
H66A H 0.6605 0.5995 -0.1091 0.100 Uiso 0.6 1 calc R U P C 1
H66B H 0.8188 0.5765 -0.0794 0.100 Uiso 0.6 1 calc R U P C 1
H66C H 0.7944 0.6138 -0.1442 0.100 Uiso 0.6 1 calc R U P C 1
C51' C 0.488(4) 0.6583(8) 0.3431(9) 0.031(3) Uani 0.4 1 d D U P C 2
C52' C 0.500(3) 0.6217(7) 0.3005(13) 0.034(3) Uani 0.4 1 d . U P C 2
H52' H 0.4873 0.5869 0.3120 0.041 Uiso 0.4 1 calc R U P C 2
C53' C 0.5315(18) 0.6356(6) 0.2341(8) 0.038(3) Uani 0.4 1 d . U P C 2
H53' H 0.5439 0.6094 0.2028 0.046 Uiso 0.4 1 calc R U P C 2
C54' C 0.5437(15) 0.6857(6) 0.2166(7) 0.039(3) Uani 0.4 1 d D U P C 2
C55' C 0.5250(15) 0.7255(5) 0.2639(7) 0.037(3) Uani 0.4 1 d . U P C 2
C56' C 0.5305(17) 0.7764(6) 0.2457(9) 0.042(3) Uani 0.4 1 d . U P C 2
H56' H 0.5515 0.7854 0.2026 0.050 Uiso 0.4 1 calc R U P C 2
C57' C 0.5056(14) 0.8138(5) 0.2901(9) 0.044(3) Uani 0.4 1 d . U P C 2
H57' H 0.5057 0.8488 0.2772 0.053 Uiso 0.4 1 calc R U P C 2
C58' C 0.4798(14) 0.8003(5) 0.3547(7) 0.038(3) Uani 0.4 1 d . U P C 2
H58' H 0.4668 0.8266 0.3858 0.046 Uiso 0.4 1 calc R U P C 2
C59' C 0.4730(18) 0.7507(6) 0.3737(7) 0.033(3) Uani 0.4 1 d . U P C 2
H59C H 0.3762 0.7451 0.3851 0.039 Uiso 0.4 1 calc R U P C 2
H59D H 0.5464 0.7458 0.4163 0.039 Uiso 0.4 1 calc R U P C 2
C60' C 0.495(2) 0.7110(7) 0.3271(8) 0.033(3) Uani 0.4 1 d . U P C 2
C61' C 0.556(6) 0.691(2) 0.1419(12) 0.043(5) Uani 0.115(7) 1 d D U P C 2
H61D H 0.5761 0.7279 0.1355 0.052 Uiso 0.115(7) 1 calc R U P C 2
H61C H 0.4573 0.6846 0.1148 0.052 Uiso 0.115(7) 1 calc R U P C 2
C62' C 0.661(6) 0.661(2) 0.106(3) 0.044(6) Uani 0.115(7) 1 d D U P C 2
H62C H 0.7141 0.6376 0.1411 0.053 Uiso 0.115(7) 1 calc R U P C 2
H62D H 0.5984 0.6397 0.0717 0.053 Uiso 0.115(7) 1 calc R U P C 2
C63' C 0.778(5) 0.6835(19) 0.070(2) 0.046(6) Uani 0.115(7) 1 d D U P C 2
H63C H 0.8790 0.6774 0.0951 0.056 Uiso 0.115(7) 1 calc R U P C 2
H63D H 0.7630 0.7201 0.0577 0.056 Uiso 0.115(7) 1 calc R U P C 2
C64' C 0.731(10) 0.647(3) 0.009(3) 0.046(7) Uani 0.115(7) 1 d D U P C 2
H64C H 0.7339 0.6124 0.0297 0.055 Uiso 0.115(7) 1 calc R U P C 2
H64D H 0.6265 0.6546 -0.0080 0.055 Uiso 0.115(7) 1 calc R U P C 2
C65' C 0.792(6) 0.639(3) -0.056(3) 0.050(8) Uani 0.115(7) 1 d D U P C 2
H65C H 0.7282 0.6119 -0.0808 0.060 Uiso 0.115(7) 1 calc R U P C 2
H65D H 0.7626 0.6707 -0.0825 0.060 Uiso 0.115(7) 1 calc R U P C 2
C66' C 0.941(5) 0.627(2) -0.074(3) 0.073(10) Uani 0.115(7) 1 d D U P C 2
H66D H 0.9300 0.6249 -0.1240 0.110 Uiso 0.115(7) 1 calc R U P C 2
H66E H 0.9759 0.5936 -0.0542 0.110 Uiso 0.115(7) 1 calc R U P C 2
H66F H 1.0107 0.6535 -0.0561 0.110 Uiso 0.115(7) 1 calc R U P C 2
C61" C 0.6029(19) 0.7027(6) 0.1542(7) 0.044(4) Uani 0.285(7) 1 d D U P C 3
H61H H 0.6882 0.7253 0.1621 0.066 Uiso 0.285(7) 1 calc R U P C 3
H61I H 0.5878 0.6892 0.1979 0.066 Uiso 0.285(7) 1 calc R U P C 3
H61J H 0.5168 0.7222 0.1322 0.066 Uiso 0.285(7) 1 calc R U P C 3
C62" C 0.628(2) 0.6579(7) 0.1076(9) 0.048(4) Uani 0.285(7) 1 d D U P C 3
H62F H 0.6994 0.6346 0.1355 0.058 Uiso 0.285(7) 1 calc R U P C 3
H62G H 0.5352 0.6389 0.0956 0.058 Uiso 0.285(7) 1 calc R U P C 3
C63" C 0.6810(15) 0.6678(8) 0.0406(8) 0.047(4) Uani 0.285(7) 1 d D U P C 3
H63F H 0.6613 0.7044 0.0301 0.057 Uiso 0.285(7) 1 calc R U P C 3
H63G H 0.6133 0.6484 0.0051 0.057 Uiso 0.285(7) 1 calc R U P C 3
C64" C 0.8342(16) 0.6577(7) 0.0261(7) 0.055(4) Uani 0.285(7) 1 d D U P C 3
H64F H 0.9001 0.6850 0.0486 0.066 Uiso 0.285(7) 1 calc R U P C 3
H64G H 0.8701 0.6248 0.0478 0.066 Uiso 0.285(7) 1 calc R U P C 3
C65" C 0.847(3) 0.6554(12) -0.0494(9) 0.063(5) Uani 0.285(7) 1 d D U P C 3
H65F H 0.7765 0.6814 -0.0722 0.076 Uiso 0.285(7) 1 calc R U P C 3
H65G H 0.9444 0.6694 -0.0501 0.076 Uiso 0.285(7) 1 calc R U P C 3
C66" C 0.829(3) 0.6102(12) -0.0997(15) 0.078(7) Uani 0.285(7) 1 d D U P C 3
H66X H 0.9091 0.6106 -0.1246 0.117 Uiso 0.285(7) 1 calc R U P C 3
H66Y H 0.7361 0.6132 -0.1321 0.117 Uiso 0.285(7) 1 calc R U P C 3
H66Z H 0.8312 0.5780 -0.0744 0.117 Uiso 0.285(7) 1 calc R U P C 3
Cl1S Cl -0.2461(11) 0.3779(3) 1.0248(4) 0.070(2) Uani 0.15 1 d D U P D 4
Cl2S Cl -0.1479(18) 0.3807(5) 0.8975(8) 0.080(3) Uani 0.15 1 d D U P D 4
C1S C -0.142(2) 0.4142(5) 0.9753(9) 0.081(3) Uani 0.15 1 d D U P D 4
H1S H -0.0395 0.4183 1.0006 0.097 Uiso 0.15 1 calc R U P D 4
Cl3S Cl -0.2214(15) 0.4749(4) 0.9509(5) 0.091(3) Uani 0.15 1 d D U P D 4

loop_
_atom_site_aniso_label
_atom_site_aniso_U_11
_atom_site_aniso_U_22
_atom_site_aniso_U_33
_atom_site_aniso_U_23
_atom_site_aniso_U_13
_atom_site_aniso_U_12
C1 0.0247(18) 0.031(2) 0.037(2) -0.0015(16) 0.0040(15) 0.0026(16)
C2 0.0223(18) 0.028(2) 0.042(2) -0.0022(16) 0.0043(15) 0.0016(15)
C3 0.030(2) 0.036(2) 0.043(2) -0.0082(18) 0.0071(17) 0.0001(17)
C4 0.0234(19) 0.033(2) 0.047(2) -0.0075(17) 0.0038(16) -0.0014(16)
C5 0.0280(19) 0.035(2) 0.044(2) -0.0094(17) 0.0046(16) 0.0017(16)
C6 0.030(2) 0.066(3) 0.052(3) -0.015(2) 0.0058(19) -0.006(2)
C7 0.037(2) 0.089(4) 0.048(3) -0.020(2) 0.005(2) -0.010(2)
C8 0.037(2) 0.081(4) 0.053(3) -0.023(2) 0.001(2) -0.010(2)
C9 0.030(2) 0.064(3) 0.063(3) -0.019(2) 0.005(2) -0.010(2)
C10 0.0258(19) 0.036(2) 0.053(2) -0.0102(18) 0.0047(17) -0.0013(17)
C11 0.028(2) 0.031(2) 0.051(2) -0.0008(18) 0.0043(17) -0.0020(16)
C12 0.035(2) 0.062(3) 0.057(3) 0.000(2) 0.003(2) -0.014(2)
C13 0.041(3) 0.085(4) 0.067(3) 0.006(3) 0.007(2) -0.027(2)
C14 0.042(3) 0.085(4) 0.055(3) 0.009(3) 0.010(2) -0.023(2)
C15 0.036(2) 0.057(3) 0.046(2) 0.006(2) 0.0016(19) -0.013(2)
C16 0.0285(19) 0.029(2) 0.048(2) 0.0046(17) 0.0029(17) -0.0001(16)
C17 0.0254(19) 0.031(2) 0.049(2) -0.0004(17) 0.0053(17) -0.0014(16)
C18 0.0265(19) 0.036(2) 0.047(2) 0.0032(18) 0.0045(17) -0.0005(16)
C19 0.0252(18) 0.030(2) 0.042(2) -0.0005(17) 0.0045(16) 0.0015(16)
C20 0.0242(18) 0.033(2) 0.041(2) 0.0038(17) 0.0039(15) 0.0023(16)
C21 0.0231(18) 0.035(2) 0.041(2) 0.0018(17) 0.0039(15) 0.0007(16)
C22 0.0239(19) 0.050(3) 0.042(2) 0.0035(19) 0.0035(16) -0.0036(17)
C23 0.029(2) 0.065(3) 0.053(3) 0.016(2) -0.0019(18) -0.008(2)
C24 0.034(2) 0.091(4) 0.062(3) 0.034(3) -0.008(2) -0.011(2)
C25 0.028(2) 0.105(4) 0.064(3) 0.032(3) -0.010(2) -0.016(2)
C26 0.029(2) 0.073(3) 0.047(2) 0.009(2) -0.0010(18) -0.016(2)
C27 0.0281(19) 0.050(3) 0.035(2) -0.0015(18) 0.0043(16) -0.0036(18)
C28 0.0221(17) 0.042(2) 0.037(2) -0.0078(17) 0.0094(15) -0.0053(16)
C29 0.0276(19) 0.045(3) 0.045(2) -0.013(2) 0.0109(17) -0.0054(18)
C30 0.030(2) 0.036(2) 0.056(3) -0.013(2) 0.0169(18) -0.0048(17)
C31 0.031(2) 0.032(2) 0.053(2) -0.0036(18) 0.0152(18) 0.0007(17)
C32 0.0266(19) 0.036(2) 0.040(2) -0.0062(17) 0.0090(16) 0.0009(16)
C33 0.0259(18) 0.033(2) 0.037(2) -0.0029(16) 0.0101(15) 0.0016(16)
C34 0.0191(17) 0.034(2) 0.039(2) -0.0012(16) 0.0053(15) -0.0002(15)
C35 0.026(4) 0.029(6) 0.034(4) -0.006(3) 0.004(3) -0.006(4)
C36 0.027(4) 0.030(4) 0.033(5) -0.001(4) 0.006(4) -0.004(3)
C37 0.032(3) 0.033(5) 0.032(4) -0.001(3) 0.005(3) 0.003(4)
C38 0.040(3) 0.041(5) 0.036(3) -0.001(3) 0.010(3) 0.005(4)
C39 0.041(4) 0.040(5) 0.031(3) -0.002(4) 0.005(3) 0.004(4)
C40 0.049(4) 0.050(5) 0.035(3) -0.001(4) 0.008(3) 0.005(4)
C41 0.045(5) 0.054(6) 0.047(4) 0.007(4) 0.000(3) 0.005(4)
C42 0.043(5) 0.053(6) 0.044(4) -0.003(5) 0.006(4) 0.007(5)
C43 0.038(4) 0.043(7) 0.040(4) -0.003(5) 0.006(3) 0.003(5)
C44 0.032(3) 0.036(5) 0.031(4) -0.004(3) 0.006(3) -0.002(4)
C45 0.047(4) 0.052(4) 0.041(3) 0.001(3) 0.014(3) 0.007(3)
C46 0.056(4) 0.058(4) 0.049(3) 0.008(3) 0.022(3) 0.004(3)
C47 0.036(5) 0.068(6) 0.038(5) 0.020(5) 0.009(4) 0.015(5)
C48 0.040(4) 0.051(4) 0.047(4) 0.010(4) 0.000(4) 0.016(4)
C49 0.051(5) 0.048(5) 0.053(5) 0.010(4) -0.003(4) 0.012(4)
C50 0.089(9) 0.025(7) 0.044(7) 0.009(5) 0.007(6) 0.000(6)
C47" 0.051(5) 0.063(5) 0.049(5) 0.009(5) 0.019(4) 0.011(5)
C48" 0.057(6) 0.067(6) 0.049(5) 0.009(5) 0.024(5) 0.002(5)
C49" 0.063(6) 0.080(7) 0.049(6) 0.023(5) 0.020(5) -0.003(5)
C50" 0.065(7) 0.091(8) 0.053(6) 0.032(6) 0.019(5) -0.009(6)
C35' 0.029(6) 0.031(7) 0.037(6) -0.004(5) 0.005(5) 0.002(6)
C36' 0.032(6) 0.035(7) 0.040(7) -0.008(6) 0.006(6) 0.001(5)
C37' 0.036(6) 0.042(7) 0.043(6) -0.010(5) 0.013(5) -0.002(5)
C38' 0.043(5) 0.045(6) 0.046(5) -0.008(4) 0.015(4) 0.000(5)
C39' 0.036(5) 0.038(6) 0.036(5) -0.005(5) 0.011(4) -0.004(5)
C40' 0.042(5) 0.037(6) 0.033(5) -0.004(5) 0.012(4) -0.007(5)
C41' 0.041(6) 0.034(6) 0.032(5) 0.000(5) 0.003(4) -0.006(5)
C42' 0.030(6) 0.026(6) 0.031(6) -0.001(5) 0.004(4) -0.001(5)
C43' 0.028(6) 0.027(7) 0.030(6) -0.004(5) 0.006(5) 0.002(5)
C44' 0.028(5) 0.031(6) 0.035(6) -0.003(5) 0.005(4) 0.000(5)
C45' 0.054(6) 0.057(6) 0.048(5) -0.011(5) 0.021(4) 0.001(6)
C46' 0.058(5) 0.068(6) 0.052(5) -0.015(4) 0.018(4) -0.005(5)
C47' 0.064(6) 0.076(6) 0.062(5) -0.012(5) 0.026(5) -0.005(5)
C48' 0.078(6) 0.099(7) 0.060(5) -0.019(5) 0.024(5) -0.001(6)
C49' 0.088(7) 0.091(7) 0.059(6) -0.012(5) 0.022(5) 0.028(6)
C50' 0.140(12) 0.136(13) 0.134(12) 0.007(10) -0.048(11) 0.014(10)
C51 0.023(4) 0.038(5) 0.040(4) 0.005(4) 0.001(3) -0.004(5)
C52 0.026(4) 0.042(5) 0.037(4) -0.004(4) 0.004(3) 0.002(4)
C53 0.037(4) 0.045(4) 0.041(3) -0.005(4) 0.006(3) -0.002(4)
C54 0.033(3) 0.050(4) 0.038(3) 0.001(3) 0.002(3) 0.001(3)
C55 0.024(3) 0.044(4) 0.037(4) 0.004(3) 0.002(3) 0.003(3)
C56 0.033(3) 0.051(4) 0.043(4) 0.011(3) 0.004(3) 0.002(3)
C57 0.040(4) 0.048(5) 0.046(4) 0.010(4) 0.009(4) 0.007(4)
C58 0.040(4) 0.050(4) 0.048(4) 0.006(4) 0.008(4) 0.007(3)
C59 0.033(4) 0.045(4) 0.044(4) 0.003(4) 0.010(4) 0.003(4)
C60 0.021(3) 0.041(4) 0.043(4) 0.003(3) 0.003(3) 0.004(3)
C61 0.060(4) 0.060(5) 0.041(3) -0.001(3) 0.005(3) -0.002(4)
C62 0.062(4) 0.062(4) 0.048(4) 0.009(3) 0.018(3) 0.011(4)
C63 0.072(5) 0.063(5) 0.049(4) 0.012(4) 0.019(4) 0.012(4)
C64 0.052(4) 0.060(6) 0.049(4) 0.004(3) 0.013(3) -0.005(4)
C65 0.051(5) 0.065(6) 0.052(4) 0.004(4) 0.018(4) -0.002(5)
C66 0.052(6) 0.080(7) 0.072(6) -0.004(5) 0.022(6) -0.003(6)
C51' 0.019(5) 0.031(5) 0.041(5) 0.003(4) 0.003(4) 0.001(5)
C52' 0.029(5) 0.033(6) 0.040(5) 0.004(5) 0.004(4) -0.001(5)
C53' 0.035(5) 0.038(5) 0.042(5) 0.008(5) 0.009(4) 0.001(5)
C54' 0.038(5) 0.038(5) 0.040(5) 0.011(4) 0.009(4) 0.000(4)
C55' 0.027(4) 0.038(4) 0.044(5) 0.007(4) 0.005(4) 0.001(4)
C56' 0.038(5) 0.037(5) 0.052(5) 0.004(4) 0.011(5) -0.002(5)
C57' 0.038(5) 0.038(5) 0.055(5) 0.013(4) 0.005(5) 0.000(4)
C58' 0.028(4) 0.034(4) 0.050(5) 0.006(4) 0.002(5) 0.002(4)
C59' 0.018(4) 0.034(5) 0.041(5) 0.000(4) -0.004(4) 0.003(4)
C60' 0.023(5) 0.035(5) 0.040(5) 0.000(4) 0.003(4) 0.000(5)
C61' 0.045(7) 0.043(8) 0.042(6) 0.006(6) 0.008(6) -0.003(6)
C62' 0.045(8) 0.046(8) 0.041(7) 0.003(6) 0.006(6) -0.005(6)
C63' 0.045(8) 0.048(9) 0.045(8) 0.003(6) 0.007(6) -0.003(7)
C64' 0.047(9) 0.045(9) 0.046(8) 0.003(7) 0.007(6) -0.004(7)
C65' 0.052(10) 0.050(11) 0.049(9) 0.003(7) 0.010(7) -0.005(8)
C66' 0.068(14) 0.081(16) 0.075(15) 0.001(13) 0.024(11) 0.003(13)
C61" 0.039(8) 0.050(9) 0.043(7) 0.004(6) 0.009(6) -0.012(7)
C62" 0.045(7) 0.061(7) 0.038(6) -0.001(5) 0.008(5) -0.012(6)
C63" 0.042(6) 0.055(7) 0.045(6) 0.000(5) 0.009(5) -0.019(5)
C64" 0.050(6) 0.061(6) 0.055(6) -0.001(5) 0.014(5) -0.004(5)
C65" 0.061(8) 0.071(8) 0.061(7) -0.003(6) 0.020(6) -0.002(7)
C66" 0.083(14) 0.086(12) 0.066(10) -0.010(8) 0.020(12) -0.012(12)
Cl1S 0.093(5) 0.057(4) 0.053(4) -0.014(3) 0.001(3) -0.011(4)
Cl2S 0.087(6) 0.082(6) 0.070(5) -0.003(5) 0.014(5) -0.002(5)
C1S 0.089(5) 0.080(5) 0.072(5) -0.003(4) 0.013(4) 0.000(4)
Cl3S 0.121(6) 0.084(5) 0.060(5) 0.005(4) -0.001(5) 0.000(5)

loop_
_atom_type_symbol
_atom_type_description
_atom_type_scat_dispersion_real
_atom_type_scat_dispersion_imag
_atom_type_scat_source
C C 0.0033 0.0016 'International Tables Vol C Tables 4.2.6.8 and 6.1.1.4'
H H 0.0000 0.0000 'International Tables Vol C Tables 4.2.6.8 and 6.1.1.4'
Cl Cl 0.1484 0.1585 'International Tables Vol C Tables 4.2.6.8 and 6.1.1.4'

loop_
_geom_angle_atom_site_label_1
_geom_angle_atom_site_label_2
_geom_angle_atom_site_label_3
_geom_angle
_geom_angle_site_symmetry_1
_geom_angle_site_symmetry_3
C34 C1 C2 118.9(3) . .
C34 C1 C35 119.8(16) . .
C2 C1 C35 120.8(15) . .
C34 C1 C35' 119(3) . .
C2 C1 C35' 122(3) . .
C1 C2 C3 121.7(3) . .
C1 C2 C19 119.6(3) . .
C3 C2 C19 118.5(3) . .
C4 C3 C2 122.6(4) . .
C3 C4 C17 118.9(3) . .
C3 C4 C5 121.2(4) . .
C17 C4 C5 119.8(3) . .
C6 C5 C10 118.6(4) . .
C6 C5 C4 121.7(3) . .
C10 C5 C4 119.7(3) . .
C7 C6 C5 122.3(4) . .
C6 C7 C8 119.1(4) . .
C9 C8 C7 120.1(4) . .
C8 C9 C10 122.0(4) . .
C5 C10 C9 118.0(4) . .
C5 C10 C11 120.4(3) . .
C9 C10 C11 121.4(4) . .
C12 C11 C16 119.4(4) . .
C12 C11 C10 120.7(4) . .
C16 C11 C10 119.8(3) . .
C13 C12 C11 120.7(4) . .
C12 C13 C14 120.5(4) . .
C15 C14 C13 119.4(4) . .
C14 C15 C16 121.8(4) . .
C15 C16 C11 118.0(3) . .
C15 C16 C17 121.8(3) . .
C11 C16 C17 120.1(3) . .
C18 C17 C4 118.4(3) . .
C18 C17 C16 121.9(3) . .
C4 C17 C16 119.6(3) . .
C17 C18 C19 123.4(4) . .
C18 C19 C2 117.5(3) . .
C18 C19 C20 122.9(3) . .
C2 C19 C20 119.6(3) . .
C21 C20 C19 119.5(3) . .
C21 C20 C51' 123.0(14) . .
C19 C20 C51' 117.5(14) . .
C21 C20 C51 118.7(9) . .
C19 C20 C51 120.8(10) . .
C20 C21 C34 118.8(3) . .
C20 C21 C22 125.1(3) . .
C34 C21 C22 115.8(3) . .
C23 C22 C27 117.1(3) . .
C23 C22 C21 122.4(3) . .
C27 C22 C21 119.8(3) . .
C24 C23 C22 122.3(4) . .
C23 C24 C25 120.4(4) . .
C26 C25 C24 119.2(4) . .
C25 C26 C27 121.3(4) . .
C26 C27 C22 119.7(4) . .
C26 C27 C28 121.2(4) . .
C22 C27 C28 119.2(3) . .
C33 C28 C29 120.0(4) . .
C33 C28 C27 118.4(3) . .
C29 C28 C27 121.6(3) . .
C30 C29 C28 120.6(4) . .
C29 C30 C31 119.9(4) . .
C32 C31 C30 119.9(4) . .
C31 C32 C33 121.3(4) . .
C28 C33 C32 118.2(3) . .
C28 C33 C34 120.0(3) . .
C32 C33 C34 121.4(3) . .
C1 C34 C21 119.5(3) . .
C1 C34 C33 123.1(3) . .
C21 C34 C33 117.3(3) . .
C36 C35 C44 123.2(12) . .
C36 C35 C1 115(2) . .
C44 C35 C1 122(2) . .
C35 C36 C37 120.3(15) . .
C38 C37 C36 121.5(14) . .
C37 C38 C39 117.7(10) . .
C37 C38 C45 120.3(10) . .
C39 C38 C45 122.0(10) . .
C40 C39 C44 117.5(15) . .
C40 C39 C38 122.5(13) . .
C44 C39 C38 120.0(13) . .
C41 C40 C39 122.4(13) . .
C40 C41 C42 119.6(12) . .
C43 C42 C41 119.2(18) . .
C42 C43 C44 124(2) . .
C35 C44 C43 125.2(18) . .
C35 C44 C39 117.2(17) . .
C43 C44 C39 117.6(16) . .
C38 C45 C46 112.3(6) . .
C47" C46 C45 116.3(9) . .
C49 C48 C47 113.2(7) . .
C48 C49 C50 113.2(8) . .
C48" C47" C46 114.5(9) . .
C47" C48" C49" 112.8(9) . .
C48" C49" C50" 109.2(9) . .
C48" C49" C50" 163.7(15) . 3_667
C50" C49" C50" 71.9(13) . 3_667
C49" C50" C49" 108.1(13) . 3_667
C49" C50" C50" 60.5(9) . 3_667
C49" C50" C50" 47.6(8) 3_667 3_667
C36' C35' C1 119(4) . .
C36' C35' C44' 111(2) . .
C1 C35' C44' 130(5) . .
C37' C36' C35' 123(3) . .
C38' C37' C36' 122(3) . .
C37' C38' C39' 120(2) . .
C37' C38' C45' 117(2) . .
C39' C38' C45' 123(2) . .
C38' C39' C40' 121(2) . .
C38' C39' C44' 121(3) . .
C40' C39' C44' 118(3) . .
C41' C40' C39' 122(2) . .
C40' C41' C42' 120(2) . .
C43' C42' C41' 121(3) . .
C42' C43' C44' 117(4) . .
C39' C44' C43' 122(3) . .
C39' C44' C35' 122(3) . .
C43' C44' C35' 116(3) . .
C38' C45' C46' 114.2(14) . .
C45' C46' C47' 112.1(8) . .
C48' C47' C46' 111.6(8) . .
C47' C48' C49' 107.1(8) . .
C50' C49' C48' 102.9(8) . .
C52 C51 C60 115.4(9) . .
C52 C51 C20 122.1(10) . .
C60 C51 C20 122.4(10) . .
C53 C52 C51 123.8(10) . .
C54 C53 C52 120.6(8) . .
C53 C54 C55 119.6(7) . .
C53 C54 C61 119.6(8) . .
C55 C54 C61 120.8(9) . .
C56 C55 C60 118.9(9) . .
C56 C55 C54 122.0(9) . .
C60 C55 C54 119.0(8) . .
C57 C56 C55 120.6(9) . .
C56 C57 C58 121.5(10) . .
C57 C58 C59 119.8(9) . .
C58 C59 C60 120.7(9) . .
C59 C60 C55 118.4(9) . .
C59 C60 C51 119.9(9) . .
C55 C60 C51 121.5(8) . .
C62 C61 C54 112.2(6) . .
C63 C62 C61 110.0(8) . .
C62 C63 C64 119.9(9) . .
C63 C64 C65 107.4(9) . .
C66 C65 C64 101.0(9) . .
C52' C51' C60' 123.7(14) . .
C52' C51' C20 112.7(16) . .
C60' C51' C20 123.6(14) . .
C51' C52' C53' 118.1(15) . .
C54' C53' C52' 120.8(13) . .
C53' C54' C55' 119.7(11) . .
C53' C54' C61' 112(3) . .
C55' C54' C61' 128(2) . .
C56' C55' C60' 121.6(14) . .
C56' C55' C54' 120.3(13) . .
C60' C55' C54' 118.1(12) . .
C57' C56' C55' 119.6(14) . .
C56' C57' C58' 120.0(13) . .
C59' C58' C57' 121.5(12) . .
C58' C59' C60' 119.2(13) . .
C55' C60' C51' 119.4(14) . .
C55' C60' C59' 118.1(15) . .
C51' C60' C59' 122.5(14) . .
C54' C61' C62' 126(3) . .
C63' C62' C61' 128(5) . .
C62' C63' C64' 91(3) . .
C65' C64' C63' 131(6) . .
C66' C65' C64' 137(7) . .
C63" C62" C61" 121.0(15) . .
C62" C63" C64" 127.6(15) . .
C65" C64" C63" 116.6(16) . .
C66" C65" C64" 131(2) . .
Cl3S C1S Cl2S 105.2(10) . .
Cl3S C1S Cl1S 112.3(10) . .
Cl2S C1S Cl1S 107.5(10) . .

loop_
_geom_bond_atom_site_label_1
_geom_bond_atom_site_label_2
_geom_bond_distance
_geom_bond_site_symmetry_2
C1 C34 1.402(5) .
C1 C2 1.419(5) .
C1 C35 1.509(7) .
C1 C35' 1.514(10) .
C2 C3 1.419(5) .
C2 C19 1.426(5) .
C3 C4 1.382(5) .
C4 C17 1.429(5) .
C4 C5 1.473(5) .
C5 C6 1.401(6) .
C5 C10 1.407(5) .
C6 C7 1.377(6) .
C7 C8 1.383(6) .
C8 C9 1.368(6) .
C9 C10 1.412(6) .
C10 C11 1.474(6) .
C11 C12 1.395(5) .
C11 C16 1.411(5) .
C12 C13 1.383(6) .
C13 C14 1.384(6) .
C14 C15 1.373(6) .
C15 C16 1.410(5) .
C16 C17 1.468(5) .
C17 C18 1.390(5) .
C18 C19 1.413(5) .
C19 C20 1.426(5) .
C20 C21 1.391(5) .
C20 C51' 1.510(9) .
C20 C51 1.515(8) .
C21 C34 1.442(5) .
C21 C22 1.486(5) .
C22 C23 1.404(6) .
C22 C27 1.408(5) .
C23 C24 1.369(6) .
C24 C25 1.376(6) .
C25 C26 1.376(6) .
C26 C27 1.402(5) .
C27 C28 1.474(5) .
C28 C33 1.398(5) .
C28 C29 1.403(5) .
C29 C30 1.378(6) .
C30 C31 1.388(5) .
C31 C32 1.382(5) .
C32 C33 1.407(5) .
C33 C34 1.469(5) .
C35 C36 1.33(4) .
C35 C44 1.39(3) .
C36 C37 1.41(2) .
C37 C38 1.379(16) .
C38 C39 1.44(2) .
C38 C45 1.524(7) .
C39 C40 1.429(19) .
C39 C44 1.44(2) .
C40 C41 1.380(18) .
C41 C42 1.41(2) .
C42 C43 1.36(3) .
C43 C44 1.42(4) .
C45 C46 1.535(7) .
C46 C47" 1.531(10) .
C47 C48 1.574(8) .
C48 C49 1.498(8) .
C49 C50 1.552(9) .
C47" C48" 1.513(10) .
C48" C49" 1.520(10) .
C49" C50" 1.553(10) .
C49" C50" 1.83(2) 3_667
C50" C49" 1.83(2) 3_667
C50" C50" 2.00(4) 3_667
C35' C36' 1.46(8) .
C35' C44' 1.52(6) .
C36' C37' 1.42(4) .
C37' C38' 1.34(3) .
C38' C39' 1.39(4) .
C38' C45' 1.518(10) .
C39' C40' 1.40(4) .
C39' C44' 1.42(4) .
C40' C41' 1.32(3) .
C41' C42' 1.45(3) .
C42' C43' 1.37(5) .
C43' C44' 1.42(6) .
C45' C46' 1.533(9) .
C46' C47' 1.539(9) .
C47' C48' 1.538(9) .
C48' C49' 1.607(9) .
C49' C50' 1.565(10) .
C51 C52 1.400(15) .
C51 C60 1.452(15) .
C52 C53 1.398(17) .
C53 C54 1.376(13) .
C54 C55 1.437(12) .
C54 C61 1.540(8) .
C55 C56 1.417(12) .
C55 C60 1.421(14) .
C56 C57 1.343(13) .
C57 C58 1.379(13) .
C58 C59 1.389(15) .
C59 C60 1.401(13) .
C61 C62 1.533(8) .
C62 C63 1.520(8) .
C63 C64 1.530(8) .
C64 C65 1.538(8) .
C65 C66 1.531(9) .
C51' C52' 1.30(3) .
C51' C60' 1.42(2) .
C52' C53' 1.47(3) .
C53' C54' 1.366(19) .
C54' C55' 1.440(18) .
C54' C61' 1.528(11) .
C55' C56' 1.38(2) .
C55' C60' 1.40(2) .
C56' C57' 1.37(2) .
C57' C58' 1.41(2) .
C58' C59' 1.356(19) .
C59' C60' 1.435(19) .
C61' C62' 1.542(11) .
C62' C63' 1.542(11) .
C63' C64' 1.543(11) .
C64' C65' 1.542(11) .
C65' C66' 1.540(11) .
C61" C62" 1.543(10) .
C62" C63" 1.542(10) .
C63" C64" 1.544(10) .
C64" C65" 1.539(10) .
C65" C66" 1.538(10) .
Cl1S C1S 1.793(11) .
Cl2S C1S 1.777(10) .
C1S Cl3S 1.776(10) .

loop_
_geom_torsion_atom_site_label_1
_geom_torsion_atom_site_label_2
_geom_torsion_atom_site_label_3
_geom_torsion_atom_site_label_4
_geom_torsion
_geom_torsion_site_symmetry_1
_geom_torsion_site_symmetry_2
_geom_torsion_site_symmetry_3
_geom_torsion_site_symmetry_4
C34 C1 C2 C3 -176.3(3) . . . .
C35 C1 C2 C3 11.9(16) . . . .
C35' C1 C2 C3 7(3) . . . .
C34 C1 C2 C19 -1.8(5) . . . .
C35 C1 C2 C19 -173.7(15) . . . .
C35' C1 C2 C19 -178(3) . . . .
C1 C2 C3 C4 166.0(4) . . . .
C19 C2 C3 C4 -8.5(5) . . . .
C2 C3 C4 C17 2.1(6) . . . .
C2 C3 C4 C5 -175.2(3) . . . .
C3 C4 C5 C6 1.3(6) . . . .
C17 C4 C5 C6 -176.0(4) . . . .
C3 C4 C5 C10 -179.3(4) . . . .
C17 C4 C5 C10 3.4(5) . . . .
C10 C5 C6 C7 1.3(6) . . . .
C4 C5 C6 C7 -179.3(4) . . . .
C5 C6 C7 C8 -1.1(7) . . . .
C6 C7 C8 C9 0.4(8) . . . .
C7 C8 C9 C10 0.1(7) . . . .
C6 C5 C10 C9 -0.7(6) . . . .
C4 C5 C10 C9 179.9(4) . . . .
C6 C5 C10 C11 174.4(4) . . . .
C4 C5 C10 C11 -5.0(6) . . . .
C8 C9 C10 C5 0.1(6) . . . .
C8 C9 C10 C11 -175.0(4) . . . .
C5 C10 C11 C12 -176.3(4) . . . .
C9 C10 C11 C12 -1.3(6) . . . .
C5 C10 C11 C16 0.7(6) . . . .
C9 C10 C11 C16 175.6(4) . . . .
C16 C11 C12 C13 -3.4(7) . . . .
C10 C11 C12 C13 173.6(4) . . . .
C11 C12 C13 C14 0.3(8) . . . .
C12 C13 C14 C15 1.9(8) . . . .
C13 C14 C15 C16 -0.9(7) . . . .
C14 C15 C16 C11 -2.2(6) . . . .
C14 C15 C16 C17 179.8(4) . . . .
C12 C11 C16 C15 4.2(6) . . . .
C10 C11 C16 C15 -172.7(4) . . . .
C12 C11 C16 C17 -177.7(4) . . . .
C10 C11 C16 C17 5.3(5) . . . .
C3 C4 C17 C18 4.5(5) . . . .
C5 C4 C17 C18 -178.2(3) . . . .
C3 C4 C17 C16 -174.8(3) . . . .
C5 C4 C17 C16 2.5(5) . . . .
C15 C16 C17 C18 -8.2(6) . . . .
C11 C16 C17 C18 173.9(3) . . . .
C15 C16 C17 C4 171.1(4) . . . .
C11 C16 C17 C4 -6.9(5) . . . .
C4 C17 C18 C19 -4.7(6) . . . .
C16 C17 C18 C19 174.6(3) . . . .
C17 C18 C19 C2 -1.7(6) . . . .
C17 C18 C19 C20 178.7(4) . . . .
C1 C2 C19 C18 -166.5(3) . . . .
C3 C2 C19 C18 8.1(5) . . . .
C1 C2 C19 C20 13.1(5) . . . .
C3 C2 C19 C20 -172.3(3) . . . .
C18 C19 C20 C21 173.3(3) . . . .
C2 C19 C20 C21 -6.3(5) . . . .
C18 C19 C20 C51' -6.7(12) . . . .
C2 C19 C20 C51' 173.6(11) . . . .
C18 C19 C20 C51 5.0(9) . . . .
C2 C19 C20 C51 -174.7(7) . . . .
C19 C20 C21 C34 -11.3(5) . . . .
C51' C20 C21 C34 168.8(11) . . . .
C51 C20 C21 C34 157.3(8) . . . .
C19 C20 C21 C22 162.7(4) . . . .
C51' C20 C21 C22 -17.2(12) . . . .
C51 C20 C21 C22 -28.7(9) . . . .
C20 C21 C22 C23 -20.0(6) . . . .
C34 C21 C22 C23 154.2(4) . . . .
C20 C21 C22 C27 170.2(4) . . . .
C34 C21 C22 C27 -15.7(5) . . . .
C27 C22 C23 C24 0.4(7) . . . .
C21 C22 C23 C24 -169.7(4) . . . .
C22 C23 C24 C25 1.0(8) . . . .
C23 C24 C25 C26 -1.5(9) . . . .
C24 C25 C26 C27 0.5(8) . . . .
C25 C26 C27 C22 0.9(7) . . . .
C25 C26 C27 C28 -178.6(4) . . . .
C23 C22 C27 C26 -1.3(6) . . . .
C21 C22 C27 C26 169.1(4) . . . .
C23 C22 C27 C28 178.1(4) . . . .
C21 C22 C27 C28 -11.5(5) . . . .
C26 C27 C28 C33 -159.0(4) . . . .
C22 C27 C28 C33 21.6(5) . . . .
C26 C27 C28 C29 22.9(6) . . . .
C22 C27 C28 C29 -156.5(4) . . . .
C33 C28 C29 C30 0.1(5) . . . .
C27 C28 C29 C30 178.1(3) . . . .
C28 C29 C30 C31 -1.4(5) . . . .
C29 C30 C31 C32 1.0(5) . . . .
C30 C31 C32 C33 0.7(5) . . . .
C29 C28 C33 C32 1.6(5) . . . .
C27 C28 C33 C32 -176.5(3) . . . .
C29 C28 C33 C34 174.3(3) . . . .
C27 C28 C33 C34 -3.9(5) . . . .
C31 C32 C33 C28 -2.0(5) . . . .
C31 C32 C33 C34 -174.6(3) . . . .
C2 C1 C34 C21 -15.9(5) . . . .
C35 C1 C34 C21 156.0(15) . . . .
C35' C1 C34 C21 161(3) . . . .
C2 C1 C34 C33 159.1(3) . . . .
C35 C1 C34 C33 -29.0(15) . . . .
C35' C1 C34 C33 -24(3) . . . .
C20 C21 C34 C1 22.7(5) . . . .
C22 C21 C34 C1 -151.8(3) . . . .
C20 C21 C34 C33 -152.6(3) . . . .
C22 C21 C34 C33 32.9(5) . . . .
C28 C33 C34 C1 161.2(3) . . . .
C32 C33 C34 C1 -26.3(5) . . . .
C28 C33 C34 C21 -23.6(5) . . . .
C32 C33 C34 C21 148.8(3) . . . .
C34 C1 C35 C36 -57(3) . . . .
C2 C1 C35 C36 115(3) . . . .
C35' C1 C35 C36 -130(65) . . . .
C34 C1 C35 C44 120(3) . . . .
C2 C1 C35 C44 -68(3) . . . .
C35' C1 C35 C44 47(61) . . . .
C44 C35 C36 C37 3(4) . . . .
C1 C35 C36 C37 -180.0(19) . . . .
C35 C36 C37 C38 -2(3) . . . .
C36 C37 C38 C39 0.6(19) . . . .
C36 C37 C38 C45 -178.2(14) . . . .
C37 C38 C39 C40 178.2(11) . . . .
C45 C38 C39 C40 -3.0(16) . . . .
C37 C38 C39 C44 0.3(18) . . . .
C45 C38 C39 C44 179.0(12) . . . .
C44 C39 C40 C41 -1.1(17) . . . .
C38 C39 C40 C41 -179.1(11) . . . .
C39 C40 C41 C42 0.6(15) . . . .
C40 C41 C42 C43 -1.1(19) . . . .
C41 C42 C43 C44 2(3) . . . .
C36 C35 C44 C43 178(3) . . . .
C1 C35 C44 C43 2(4) . . . .
C36 C35 C44 C39 -3(4) . . . .
C1 C35 C44 C39 -179(2) . . . .
C42 C43 C44 C35 177(2) . . . .
C42 C43 C44 C39 -3(3) . . . .
C40 C39 C44 C35 -177(2) . . . .
C38 C39 C44 C35 1(3) . . . .
C40 C39 C44 C43 2(2) . . . .
C38 C39 C44 C43 180.0(16) . . . .
C37 C38 C45 C46 98.0(10) . . . .
C39 C38 C45 C46 -80.7(12) . . . .
C38 C45 C46 C47" 175.7(10) . . . .
C47 C48 C49 C50 165.1(11) . . . .
C45 C46 C47" C48" -31.4(17) . . . .
C46 C47" C48" C49" -79.0(18) . . . .
C47" C48" C49" C50" -173.5(13) . . . .
C47" C48" C49" C50" 95(5) . . . 3_667
C48" C49" C50" C49" -162.8(17) . . . 3_667
C50" C49" C50" C49" 0.003(2) 3_667 . . 3_667
C48" C49" C50" C50" -162.8(17) . . . 3_667
C34 C1 C35' C36' -64(6) . . . .
C2 C1 C35' C36' 112(5) . . . .
C35 C1 C35' C36' 44(59) . . . .
C34 C1 C35' C44' 119(6) . . . .
C2 C1 C35' C44' -64(7) . . . .
C35 C1 C35' C44' -132(67) . . . .
C1 C35' C36' C37' 174(4) . . . .
C44' C35' C36' C37' -9(7) . . . .
C35' C36' C37' C38' 6(6) . . . .
C36' C37' C38' C39' 1(4) . . . .
C36' C37' C38' C45' -175(3) . . . .
C37' C38' C39' C40' 180(2) . . . .
C45' C38' C39' C40' -5(4) . . . .
C37' C38' C39' C44' -3(4) . . . .
C45' C38' C39' C44' 173(3) . . . .
C38' C39' C40' C41' 177(2) . . . .
C44' C39' C40' C41' 0(3) . . . .
C39' C40' C41' C42' -2(3) . . . .
C40' C41' C42' C43' 1(3) . . . .
C41' C42' C43' C44' 2(4) . . . .
C38' C39' C44' C43' -174(3) . . . .
C40' C39' C44' C43' 4(5) . . . .
C38' C39' C44' C35' -1(5) . . . .
C40' C39' C44' C35' 176(4) . . . .
C42' C43' C44' C39' -4(5) . . . .
C42' C43' C44' C35' -177(4) . . . .
C36' C35' C44' C39' 7(7) . . . .
C1 C35' C44' C39' -176(5) . . . .
C36' C35' C44' C43' -180(4) . . . .
C1 C35' C44' C43' -3(8) . . . .
C37' C38' C45' C46' -97(2) . . . .
C39' C38' C45' C46' 87(3) . . . .
C38' C45' C46' C47' -179.6(16) . . . .
C45' C46' C47' C48' -169.8(14) . . . .
C46' C47' C48' C49' -169.9(12) . . . .
C47' C48' C49' C50' 82.9(17) . . . .
C21 C20 C51 C52 -58(2) . . . .
C19 C20 C51 C52 110.7(17) . . . .
C51' C20 C51 C52 -174(14) . . . .
C21 C20 C51 C60 120.5(16) . . . .
C19 C20 C51 C60 -71(2) . . . .
C51' C20 C51 C60 4(11) . . . .
C60 C51 C52 C53 -3(2) . . . .
C20 C51 C52 C53 174.8(16) . . . .
C51 C52 C53 C54 3(2) . . . .
C52 C53 C54 C55 0.0(15) . . . .
C52 C53 C54 C61 177.3(10) . . . .
C53 C54 C55 C56 -178.3(8) . . . .
C61 C54 C55 C56 4.4(12) . . . .
C53 C54 C55 C60 -2.4(13) . . . .
C61 C54 C55 C60 -179.7(9) . . . .
C60 C55 C56 C57 0.0(13) . . . .
C54 C55 C56 C57 176.0(8) . . . .
C55 C56 C57 C58 -2.2(13) . . . .
C56 C57 C58 C59 2.4(14) . . . .
C57 C58 C59 C60 -0.4(15) . . . .
C58 C59 C60 C55 -1.6(16) . . . .
C58 C59 C60 C51 -177.9(14) . . . .
C56 C55 C60 C59 1.8(14) . . . .
C54 C55 C60 C59 -174.2(10) . . . .
C56 C55 C60 C51 178.0(13) . . . .
C54 C55 C60 C51 2.0(17) . . . .
C52 C51 C60 C59 176.9(15) . . . .
C20 C51 C60 C59 -1(2) . . . .
C52 C51 C60 C55 1(2) . . . .
C20 C51 C60 C55 -177.4(14) . . . .
C53 C54 C61 C62 -94.7(10) . . . .
C55 C54 C61 C62 82.6(11) . . . .
C54 C61 C62 C63 -179.3(8) . . . .
C61 C62 C63 C64 -79.7(14) . . . .
C62 C63 C64 C65 -157.6(11) . . . .
C63 C64 C65 C66 -170.7(12) . . . .
C21 C20 C51' C52' -63(3) . . . .
C19 C20 C51' C52' 117(2) . . . .
C51 C20 C51' C52' 7(11) . . . .
C21 C20 C51' C60' 116(2) . . . .
C19 C20 C51' C60' -64(3) . . . .
C51 C20 C51' C60' -174(15) . . . .
C60' C51' C52' C53' 5(4) . . . .
C20 C51' C52' C53' -176(2) . . . .
C51' C52' C53' C54' -2(3) . . . .
C52' C53' C54' C55' 0(2) . . . .
C52' C53' C54' C61' -172(3) . . . .
C53' C54' C55' C56' -177.1(14) . . . .
C61' C54' C55' C56' -7(3) . . . .
C53' C54' C55' C60' 0(2) . . . .
C61' C54' C55' C60' 171(3) . . . .
C60' C55' C56' C57' 0(2) . . . .
C54' C55' C56' C57' 176.9(13) . . . .
C55' C56' C57' C58' 2(2) . . . .
C56' C57' C58' C59' -3(2) . . . .
C57' C58' C59' C60' 1(2) . . . .
C56' C55' C60' C51' 179(2) . . . .
C54' C55' C60' C51' 2(3) . . . .
C56' C55' C60' C59' -2(2) . . . .
C54' C55' C60' C59' -178.7(15) . . . .
C52' C51' C60' C55' -5(4) . . . .
C20 C51' C60' C55' 176(2) . . . .
C52' C51' C60' C59' 176(3) . . . .
C20 C51' C60' C59' -3(4) . . . .
C58' C59' C60' C55' 1(2) . . . .
C58' C59' C60' C51' -180(2) . . . .
C53' C54' C61' C62' -50(7) . . . .
C55' C54' C61' C62' 139(5) . . . .
C54' C61' C62' C63' -122(6) . . . .
C61' C62' C63' C64' -135(7) . . . .
C62' C63' C64' C65' -178(9) . . . .
C63' C64' C65' C66' 55(14) . . . .
C61" C62" C63" C64" 106(3) . . . .
C62" C63" C64" C65" 162(2) . . . .
C63" C64" C65" C66" -88(3) . . . .
